data_4023824
loop_
_publ_author_name
'Ling-Guo Meng'
'Peijie Cai'
'Qingxiang Guo'
'Song Xue'

_publ_section_title
;
 Cycloaddition of Alkynyl Ketones with N-Tosylimines
 Catalyzed by Bu~3~P and DMAP: Synthesis of Highly Functionalized
 Pyrrolidines and Azetidines
;
_journal_name_full 'Journal of Organic Chemistry'
_journal_page_first 8491
_journal_page_last 8496
_journal_paper_doi 10.1021/jo801687v
_journal_volume 73
_journal_year 2008
_chemical_formula_sum 'C26 H23 Br N2 O5 S'
_chemical_formula_weight 555.43
_chemical_name_systematic
;
 ?
;
_space_group_IT_number 14
_symmetry_cell_setting monoclinic
_symmetry_space_group_name_Hall '-P 2ybc'
_symmetry_space_group_name_H-M 'P 1 21/c 1'
_atom_sites_solution_hydrogens geom
_atom_sites_solution_primary direct
_atom_sites_solution_secondary difmap
_audit_creation_method SHELXL-97
_cell_angle_alpha 90.000(5)
_cell_angle_beta 106.678(5)
_cell_angle_gamma 90.000(5)
_cell_formula_units_Z 4
_cell_length_a 13.117(5)
_cell_length_b 18.601(5)
_cell_length_c 11.063(5)
_cell_measurement_reflns_used 4360
_cell_measurement_temperature 293(2)
_cell_measurement_theta_max 63.1397
_cell_measurement_theta_min 2.3738
_cell_volume 2585.7(17)
_computing_cell_refinement 'CrysAlis RED'
_computing_data_collection 'CrysAlis RED'
_computing_data_reduction 'CrysAlis CCD'
_computing_structure_refinement 'SHELXL-97 (Sheldrick, 1997)'
_computing_structure_solution 'SHELXL-97 (Sheldrick, 1997)'
_diffrn_ambient_temperature 293(2)
_diffrn_detector_area_resol_mean 15.9149
_diffrn_measured_fraction_theta_full 0.983
_diffrn_measured_fraction_theta_max 0.983
_diffrn_measurement_device_type 'Gemini S Ultra'
_diffrn_radiation_monochromator mirror
_diffrn_radiation_source 'Ultra (Cu) X-ray Source'
_diffrn_radiation_type 'Cu K\a'
_diffrn_radiation_wavelength 1.54184
_diffrn_reflns_av_R_equivalents 0.0293
_diffrn_reflns_av_sigmaI/netI 0.0321
_diffrn_reflns_limit_h_max 15
_diffrn_reflns_limit_h_min -14
_diffrn_reflns_limit_k_max 21
_diffrn_reflns_limit_k_min -18
_diffrn_reflns_limit_l_max 12
_diffrn_reflns_limit_l_min -12
_diffrn_reflns_number 10067
_diffrn_reflns_theta_full 62.36
_diffrn_reflns_theta_max 62.36
_diffrn_reflns_theta_min 3.52
_exptl_absorpt_coefficient_mu 3.247
_exptl_absorpt_correction_T_max 0.8811
_exptl_absorpt_correction_T_min 0.4857
_exptl_absorpt_correction_type multi-scan
_exptl_absorpt_process_details
;
CrysAlis RED, Oxford Diffraction Ltd.,
Version 1.171.32.15 (release 10-01-2008 CrysAlis171 .NET)
(compiled Jan 10 2008,16:37:18)
Empirical absorption correction using spherical harmonics,
 implemented in SCALE3 ABSPACK scaling algorithm.
;
_exptl_crystal_colour colorness
_exptl_crystal_density_diffrn 1.427
_exptl_crystal_density_method 'not measured'
_exptl_crystal_F_000 1136
_exptl_crystal_size_max 0.26
_exptl_crystal_size_mid 0.18
_exptl_crystal_size_min 0.04
_refine_diff_density_max 0.579
_refine_diff_density_min -0.394
_refine_diff_density_rms 0.054
_refine_ls_extinction_coef 0.00044(13)
_refine_ls_extinction_expression Fc^*^=kFc[1+0.001xFc^2^\l^3^/sin(2\q)]^-1/4^
_refine_ls_extinction_method SHELXL
_refine_ls_goodness_of_fit_ref 1.000
_refine_ls_hydrogen_treatment mixed
_refine_ls_matrix_type full
_refine_ls_number_parameters 321
_refine_ls_number_reflns 4035
_refine_ls_number_restraints 0
_refine_ls_restrained_S_all 1.000
_refine_ls_R_factor_all 0.0622
_refine_ls_R_factor_gt 0.0447
_refine_ls_shift/su_max 0.000
_refine_ls_shift/su_mean 0.000
_refine_ls_structure_factor_coef Fsqd
_refine_ls_weighting_details 'calc w=1/[\s^2^(Fo^2^)+(0.0594P)^2^+1.6594P] where P=(Fo^2^+2Fc^2^)/3'
_refine_ls_weighting_scheme calc
_refine_ls_wR_factor_gt 0.1147
_refine_ls_wR_factor_ref 0.1286
_reflns_number_gt 2948
_reflns_number_total 4035
_reflns_threshold_expression >2sigma(I)
_cod_data_source_file jo801687v_si_002.cif
_cod_data_source_block 080512-cu
_cod_original_sg_symbol_H-M 'P 21/c'
_cod_database_code 4023824

loop_
_symmetry_equiv_pos_as_xyz
'x, y, z'
'-x, y+1/2, -z+1/2'
'-x, -y, -z'
'x, -y-1/2, z-1/2'

loop_
_atom_site_label
_atom_site_type_symbol
_atom_site_fract_x
_atom_site_fract_y
_atom_site_fract_z
_atom_site_U_iso_or_equiv
_atom_site_adp_type
_atom_site_occupancy
_atom_site_symmetry_multiplicity
_atom_site_calc_flag
_atom_site_refinement_flags
_atom_site_disorder_assembly
_atom_site_disorder_group
Br1 Br 0.76722(5) 0.24416(3) -0.56890(5) 0.1035(3) Uani 1 1 d . . .
S1 S 0.93216(7) -0.01709(4) 0.21377(7) 0.0540(2) Uani 1 1 d . . .
N2 N 0.8023(2) -0.01097(15) 0.1702(2) 0.0565(7) Uani 1 1 d . . .
C4 C 0.7941(3) 0.1112(2) -0.2624(3) 0.0645(9) Uani 1 1 d . . .
H4 H 0.8491 0.0886 -0.2022 0.077 Uiso 1 1 calc R . .
O4 O 0.9616(2) -0.03858(13) 0.1045(2) 0.0630(6) Uani 1 1 d . . .
O3 O 0.9583(2) -0.06131(12) 0.3242(2) 0.0629(6) Uani 1 1 d . . .
O2 O 0.6761(4) -0.1816(3) 0.7008(4) 0.1452(18) Uani 1 1 d . . .
N1 N 0.6607(4) -0.1993(3) 0.5914(5) 0.1021(14) Uani 1 1 d . . .
O5 O 0.5688(2) 0.0593(2) -0.1573(3) 0.0951(10) Uani 1 1 d . . .
C14 C 0.6920(3) -0.1138(2) 0.3008(4) 0.0655(9) Uani 1 1 d . . .
H14 H 0.6886 -0.1268 0.2185 0.079 Uiso 1 1 calc R . .
C20 C 0.9805(3) 0.06945(18) 0.2586(3) 0.0527(8) Uani 1 1 d . . .
C6 C 0.6917(3) 0.10322(19) -0.2582(3) 0.0579(8) Uani 1 1 d . . .
C11 C 0.7343(3) 0.01293(19) 0.2516(3) 0.0585(8) Uani 1 1 d . . .
H11 H 0.7648 0.0561 0.2993 0.070 Uiso 1 1 calc R . .
C9 C 0.7322(3) 0.01908(18) 0.0595(3) 0.0573(8) Uani 1 1 d . . .
C1 C 0.7367(3) 0.1866(2) -0.4424(3) 0.0678(10) Uani 1 1 d . . .
C12 C 0.7143(3) -0.04330(19) 0.3391(3) 0.0583(8) Uani 1 1 d . . .
C10 C 0.6485(3) 0.0346(2) 0.1271(3) 0.0626(9) Uani 1 1 d . . .
H10 H 0.5905 -0.0007 0.1045 0.075 Uiso 1 1 calc R . .
C21 C 0.9964(3) 0.09098(19) 0.3820(3) 0.0625(9) Uani 1 1 d . . .
H21 H 0.9830 0.0594 0.4408 0.075 Uiso 1 1 calc R . .
C25 C 1.0525(3) 0.20775(19) 0.3322(4) 0.0676(10) Uani 1 1 d . . .
C26 C 1.0905(4) 0.2828(2) 0.3721(5) 0.0913(13) Uani 1 1 d . . .
H26A H 1.0999 0.3086 0.3009 0.137 Uiso 1 1 calc R . .
H26B H 1.1571 0.2805 0.4372 0.137 Uiso 1 1 calc R . .
H26C H 1.0388 0.3070 0.4037 0.137 Uiso 1 1 calc R . .
C3 C 0.8172(3) 0.1528(2) -0.3561(4) 0.0712(10) Uani 1 1 d . . .
H3 H 0.8869 0.1573 -0.3595 0.085 Uiso 1 1 calc R . .
C7 C 0.6620(3) 0.0633(2) -0.1548(3) 0.0669(9) Uani 1 1 d . . .
C5 C 0.6115(3) 0.1374(3) -0.3488(4) 0.0827(12) Uani 1 1 d . . .
H5 H 0.5411 0.1318 -0.3484 0.099 Uiso 1 1 calc R . .
O1 O 0.6303(4) -0.2586(2) 0.5496(5) 0.1380(17) Uani 1 1 d . . .
C8 C 0.7467(3) 0.0318(2) -0.0527(3) 0.0640(9) Uani 1 1 d . . .
C22 C 1.0020(4) 0.1156(2) 0.1721(4) 0.0733(11) Uani 1 1 d . . .
H22 H 0.9927 0.1009 0.0893 0.088 Uiso 1 1 calc R . .
C16 C 0.6748(3) -0.1651(2) 0.3826(4) 0.0741(11) Uani 1 1 d . . .
H16 H 0.6603 -0.2126 0.3568 0.089 Uiso 1 1 calc R . .
C24 C 1.0325(3) 0.1597(2) 0.4175(4) 0.0699(10) Uani 1 1 d . . .
H24 H 1.0435 0.1740 0.5008 0.084 Uiso 1 1 calc R . .
C17 C 0.6796(3) -0.1445(2) 0.5030(4) 0.0747(11) Uani 1 1 d . . .
C13 C 0.7178(4) -0.0247(2) 0.4611(4) 0.0797(12) Uani 1 1 d . . .
H13 H 0.7321 0.0226 0.4878 0.096 Uiso 1 1 calc R . .
C18 C 0.6056(4) 0.1108(2) 0.1218(4) 0.0843(12) Uani 1 1 d . . .
H18A H 0.6648 0.1442 0.1468 0.101 Uiso 1 1 calc R . .
H18B H 0.5654 0.1220 0.0356 0.101 Uiso 1 1 calc R . .
C2 C 0.6347(4) 0.1797(3) -0.4400(4) 0.0896(14) Uani 1 1 d . . .
H2 H 0.5805 0.2034 -0.4995 0.108 Uiso 1 1 calc R . .
C23 C 1.0378(4) 0.1844(2) 0.2103(4) 0.0810(12) Uani 1 1 d . . .
H23 H 1.0523 0.2157 0.1518 0.097 Uiso 1 1 calc R . .
C15 C 0.7003(4) -0.0759(3) 0.5439(4) 0.0891(14) Uani 1 1 d . . .
H15 H 0.7026 -0.0634 0.6261 0.107 Uiso 1 1 calc R . .
C19 C 0.5349(5) 0.1206(3) 0.2069(6) 0.1167(19) Uani 1 1 d . . .
H19A H 0.5095 0.1692 0.2009 0.175 Uiso 1 1 calc R . .
H19B H 0.5747 0.1104 0.2924 0.175 Uiso 1 1 calc R . .
H19C H 0.4755 0.0883 0.1813 0.175 Uiso 1 1 calc R . .
H8 H 0.813(3) 0.0211(17) -0.065(3) 0.052(9) Uiso 1 1 d . . .

loop_
_atom_site_aniso_label
_atom_site_aniso_U_11
_atom_site_aniso_U_22
_atom_site_aniso_U_33
_atom_site_aniso_U_23
_atom_site_aniso_U_13
_atom_site_aniso_U_12
Br1 0.1186(5) 0.1043(4) 0.0916(4) 0.0407(3) 0.0364(3) 0.0083(3)
S1 0.0672(5) 0.0505(5) 0.0472(4) 0.0056(4) 0.0209(4) 0.0058(4)
N2 0.0667(18) 0.0603(16) 0.0452(14) 0.0013(13) 0.0205(13) -0.0018(14)
C4 0.062(2) 0.070(2) 0.057(2) 0.0090(19) 0.0096(16) 0.0081(18)
O4 0.0799(16) 0.0611(14) 0.0531(13) 0.0021(11) 0.0274(12) 0.0078(12)
O3 0.0818(17) 0.0548(13) 0.0521(13) 0.0151(11) 0.0191(12) 0.0066(12)
O2 0.187(5) 0.163(4) 0.115(3) 0.063(3) 0.091(3) 0.032(3)
N1 0.090(3) 0.116(4) 0.112(4) 0.053(3) 0.048(3) 0.019(3)
O5 0.0594(18) 0.141(3) 0.0807(19) 0.0284(19) 0.0134(14) -0.0092(17)
C14 0.076(2) 0.064(2) 0.061(2) -0.0023(19) 0.0263(18) -0.0012(18)
C20 0.061(2) 0.0509(17) 0.0474(17) 0.0058(15) 0.0179(15) 0.0034(15)
C6 0.060(2) 0.065(2) 0.0460(17) -0.0014(16) 0.0099(15) 0.0015(16)
C11 0.065(2) 0.0580(19) 0.0576(19) -0.0002(17) 0.0268(16) -0.0004(16)
C9 0.062(2) 0.0561(19) 0.0519(19) 0.0028(16) 0.0135(16) -0.0020(16)
C1 0.078(3) 0.062(2) 0.062(2) 0.0094(18) 0.0188(19) 0.0090(19)
C12 0.063(2) 0.061(2) 0.0551(19) 0.0009(17) 0.0232(16) 0.0005(16)
C10 0.063(2) 0.064(2) 0.063(2) 0.0051(18) 0.0219(17) 0.0004(17)
C21 0.079(2) 0.057(2) 0.0532(19) 0.0060(17) 0.0218(17) -0.0028(17)
C25 0.077(2) 0.052(2) 0.075(2) 0.0030(19) 0.023(2) 0.0039(17)
C26 0.113(4) 0.060(2) 0.100(3) 0.003(2) 0.029(3) -0.005(2)
C3 0.069(2) 0.074(2) 0.071(2) 0.013(2) 0.0206(19) 0.003(2)
C7 0.060(2) 0.080(2) 0.059(2) 0.0028(19) 0.0128(17) -0.0050(18)
C5 0.059(2) 0.117(4) 0.069(2) 0.026(3) 0.0143(19) 0.011(2)
O1 0.151(4) 0.106(3) 0.158(4) 0.055(3) 0.048(3) -0.015(3)
C8 0.067(2) 0.072(2) 0.053(2) 0.0036(18) 0.0163(17) 0.0005(18)
C22 0.108(3) 0.065(2) 0.0514(19) 0.0045(19) 0.031(2) -0.005(2)
C16 0.072(3) 0.061(2) 0.092(3) 0.007(2) 0.029(2) -0.0021(19)
C24 0.089(3) 0.065(2) 0.058(2) 0.0004(19) 0.0242(19) -0.001(2)
C17 0.067(2) 0.080(3) 0.084(3) 0.029(2) 0.032(2) 0.010(2)
C13 0.114(3) 0.070(2) 0.063(2) -0.003(2) 0.038(2) -0.003(2)
C18 0.087(3) 0.083(3) 0.086(3) 0.017(2) 0.032(2) 0.022(2)
C2 0.078(3) 0.113(4) 0.072(3) 0.030(3) 0.012(2) 0.023(3)
C23 0.117(4) 0.061(2) 0.071(3) 0.017(2) 0.038(2) -0.005(2)
C15 0.117(4) 0.102(4) 0.060(2) 0.009(2) 0.043(2) 0.009(3)
C19 0.122(5) 0.114(4) 0.132(5) 0.001(4) 0.065(4) 0.032(4)

loop_
_atom_type_symbol
_atom_type_description
_atom_type_scat_dispersion_real
_atom_type_scat_dispersion_imag
_atom_type_scat_source
C C 0.0181 0.0091 'International Tables Vol C Tables 4.2.6.8 and 6.1.1.4'
H H 0.0000 0.0000 'International Tables Vol C Tables 4.2.6.8 and 6.1.1.4'
N N 0.0311 0.0180 'International Tables Vol C Tables 4.2.6.8 and 6.1.1.4'
O O 0.0492 0.0322 'International Tables Vol C Tables 4.2.6.8 and 6.1.1.4'
S S 0.3331 0.5567 'International Tables Vol C Tables 4.2.6.8 and 6.1.1.4'
Br Br -0.6763 1.2805 'International Tables Vol C Tables 4.2.6.8 and 6.1.1.4'

loop_
_geom_angle_atom_site_label_1
_geom_angle_atom_site_label_2
_geom_angle_atom_site_label_3
_geom_angle
_geom_angle_site_symmetry_1
_geom_angle_site_symmetry_3
_geom_angle_publ_flag
O4 S1 O3 120.37(15) . . ?
O4 S1 N2 106.37(15) . . ?
O3 S1 N2 105.41(15) . . ?
O4 S1 C20 109.49(15) . . ?
O3 S1 C20 107.96(15) . . ?
N2 S1 C20 106.36(16) . . ?
C9 N2 C11 93.0(3) . . ?
C9 N2 S1 130.1(2) . . ?
C11 N2 S1 126.1(2) . . ?
C6 C4 C3 120.7(3) . . ?
C6 C4 H4 119.6 . . ?
C3 C4 H4 119.6 . . ?
O2 N1 O1 124.5(5) . . ?
O2 N1 C17 117.4(5) . . ?
O1 N1 C17 118.1(5) . . ?
C16 C14 C12 121.0(4) . . ?
C16 C14 H14 119.5 . . ?
C12 C14 H14 119.5 . . ?
C22 C20 C21 120.3(3) . . ?
C22 C20 S1 120.5(3) . . ?
C21 C20 S1 119.2(3) . . ?
C4 C6 C5 118.5(3) . . ?
C4 C6 C7 123.5(3) . . ?
C5 C6 C7 117.9(3) . . ?
C12 C11 N2 115.1(3) . . ?
C12 C11 C10 122.3(3) . . ?
N2 C11 C10 87.1(2) . . ?
C12 C11 H11 110.1 . . ?
N2 C11 H11 110.1 . . ?
C10 C11 H11 110.1 . . ?
C8 C9 N2 130.2(3) . . ?
C8 C9 C10 137.8(3) . . ?
N2 C9 C10 91.8(3) . . ?
C2 C1 C3 121.2(4) . . ?
C2 C1 Br1 119.2(3) . . ?
C3 C1 Br1 119.6(3) . . ?
C13 C12 C14 118.8(3) . . ?
C13 C12 C11 119.6(3) . . ?
C14 C12 C11 121.7(3) . . ?
C18 C10 C9 117.9(3) . . ?
C18 C10 C11 116.1(3) . . ?
C9 C10 C11 86.9(3) . . ?
C18 C10 H10 111.3 . . ?
C9 C10 H10 111.3 . . ?
C11 C10 H10 111.3 . . ?
C20 C21 C24 119.5(3) . . ?
C20 C21 H21 120.3 . . ?
C24 C21 H21 120.3 . . ?
C23 C25 C24 117.7(3) . . ?
C23 C25 C26 121.5(4) . . ?
C24 C25 C26 120.8(4) . . ?
C25 C26 H26A 109.5 . . ?
C25 C26 H26B 109.5 . . ?
H26A C26 H26B 109.5 . . ?
C25 C26 H26C 109.5 . . ?
H26A C26 H26C 109.5 . . ?
H26B C26 H26C 109.5 . . ?
C1 C3 C4 119.2(4) . . ?
C1 C3 H3 120.4 . . ?
C4 C3 H3 120.4 . . ?
O5 C7 C8 121.9(4) . . ?
O5 C7 C6 119.4(3) . . ?
C8 C7 C6 118.7(3) . . ?
C2 C5 C6 120.7(4) . . ?
C2 C5 H5 119.7 . . ?
C6 C5 H5 119.7 . . ?
C9 C8 C7 120.8(4) . . ?
C9 C8 H8 119(2) . . ?
C7 C8 H8 120(2) . . ?
C20 C22 C23 118.9(3) . . ?
C20 C22 H22 120.5 . . ?
C23 C22 H22 120.5 . . ?
C17 C16 C14 118.3(4) . . ?
C17 C16 H16 120.9 . . ?
C14 C16 H16 120.9 . . ?
C25 C24 C21 121.5(3) . . ?
C25 C24 H24 119.2 . . ?
C21 C24 H24 119.2 . . ?
C15 C17 C16 122.6(4) . . ?
C15 C17 N1 118.8(4) . . ?
C16 C17 N1 118.6(4) . . ?
C12 C13 C15 120.6(4) . . ?
C12 C13 H13 119.7 . . ?
C15 C13 H13 119.7 . . ?
C19 C18 C10 112.0(4) . . ?
C19 C18 H18A 109.2 . . ?
C10 C18 H18A 109.2 . . ?
C19 C18 H18B 109.2 . . ?
C10 C18 H18B 109.2 . . ?
H18A C18 H18B 107.9 . . ?
C1 C2 C5 119.6(4) . . ?
C1 C2 H2 120.2 . . ?
C5 C2 H2 120.2 . . ?
C25 C23 C22 122.0(4) . . ?
C25 C23 H23 119.0 . . ?
C22 C23 H23 119.0 . . ?
C17 C15 C13 118.7(4) . . ?
C17 C15 H15 120.6 . . ?
C13 C15 H15 120.6 . . ?
C18 C19 H19A 109.5 . . ?
C18 C19 H19B 109.5 . . ?
H19A C19 H19B 109.5 . . ?
C18 C19 H19C 109.5 . . ?
H19A C19 H19C 109.5 . . ?
H19B C19 H19C 109.5 . . ?

loop_
_geom_bond_atom_site_label_1
_geom_bond_atom_site_label_2
_geom_bond_distance
_geom_bond_site_symmetry_2
_geom_bond_publ_flag
Br1 C1 1.895(4) . ?
S1 O4 1.428(2) . ?
S1 O3 1.431(2) . ?
S1 N2 1.636(3) . ?
S1 C20 1.749(3) . ?
N2 C9 1.418(4) . ?
N2 C11 1.505(4) . ?
C4 C6 1.365(5) . ?
C4 C3 1.395(5) . ?
C4 H4 0.9300 . ?
O2 N1 1.214(6) . ?
N1 O1 1.219(6) . ?
N1 C17 1.482(6) . ?
O5 C7 1.216(5) . ?
C14 C16 1.378(5) . ?
C14 C12 1.383(5) . ?
C14 H14 0.9300 . ?
C20 C22 1.374(5) . ?
C20 C21 1.379(5) . ?
C6 C5 1.382(5) . ?
C6 C7 1.506(5) . ?
C11 C12 1.499(5) . ?
C11 C10 1.561(5) . ?
C11 H11 0.9800 . ?
C9 C8 1.329(5) . ?
C9 C10 1.523(5) . ?
C1 C2 1.352(6) . ?
C1 C3 1.357(5) . ?
C12 C13 1.381(5) . ?
C10 C18 1.520(6) . ?
C10 H10 0.9800 . ?
C21 C24 1.381(5) . ?
C21 H21 0.9300 . ?
C25 C23 1.377(6) . ?
C25 C24 1.378(5) . ?
C25 C26 1.505(6) . ?
C26 H26A 0.9600 . ?
C26 H26B 0.9600 . ?
C26 H26C 0.9600 . ?
C3 H3 0.9300 . ?
C7 C8 1.461(5) . ?
C5 C2 1.382(6) . ?
C5 H5 0.9300 . ?
C8 H8 0.95(3) . ?
C22 C23 1.386(6) . ?
C22 H22 0.9300 . ?
C16 C17 1.370(6) . ?
C16 H16 0.9300 . ?
C24 H24 0.9300 . ?
C17 C15 1.355(7) . ?
C13 C15 1.386(6) . ?
C13 H13 0.9300 . ?
C18 C19 1.510(6) . ?
C18 H18A 0.9700 . ?
C18 H18B 0.9700 . ?
C2 H2 0.9300 . ?
C23 H23 0.9300 . ?
C15 H15 0.9300 . ?
C19 H19A 0.9600 . ?
C19 H19B 0.9600 . ?
C19 H19C 0.9600 . ?

loop_
_geom_torsion_atom_site_label_1
_geom_torsion_atom_site_label_2
_geom_torsion_atom_site_label_3
_geom_torsion_atom_site_label_4
_geom_torsion
_geom_torsion_site_symmetry_1
_geom_torsion_site_symmetry_2
_geom_torsion_site_symmetry_3
_geom_torsion_site_symmetry_4
_geom_torsion_publ_flag
O4 S1 N2 C9 -43.0(3) . . . . ?
O3 S1 N2 C9 -171.9(3) . . . . ?
C20 S1 N2 C9 73.6(3) . . . . ?
O4 S1 N2 C11 -177.4(3) . . . . ?
O3 S1 N2 C11 53.8(3) . . . . ?
C20 S1 N2 C11 -60.7(3) . . . . ?
O4 S1 C20 C22 23.7(4) . . . . ?
O3 S1 C20 C22 156.4(3) . . . . ?
N2 S1 C20 C22 -90.9(3) . . . . ?
O4 S1 C20 C21 -156.6(3) . . . . ?
O3 S1 C20 C21 -23.9(3) . . . . ?
N2 S1 C20 C21 88.8(3) . . . . ?
C3 C4 C6 C5 -0.1(6) . . . . ?
C3 C4 C6 C7 -175.7(4) . . . . ?
C9 N2 C11 C12 133.3(3) . . . . ?
S1 N2 C11 C12 -79.9(4) . . . . ?
C9 N2 C11 C10 8.8(3) . . . . ?
S1 N2 C11 C10 155.6(3) . . . . ?
C11 N2 C9 C8 166.2(4) . . . . ?
S1 N2 C9 C8 21.5(6) . . . . ?
C11 N2 C9 C10 -9.0(3) . . . . ?
S1 N2 C9 C10 -153.7(3) . . . . ?
C16 C14 C12 C13 -0.8(6) . . . . ?
C16 C14 C12 C11 179.3(3) . . . . ?
N2 C11 C12 C13 138.5(4) . . . . ?
C10 C11 C12 C13 -118.2(4) . . . . ?
N2 C11 C12 C14 -41.6(5) . . . . ?
C10 C11 C12 C14 61.7(5) . . . . ?
C8 C9 C10 C18 -47.9(7) . . . . ?
N2 C9 C10 C18 126.7(4) . . . . ?
C8 C9 C10 C11 -165.8(5) . . . . ?
N2 C9 C10 C11 8.7(3) . . . . ?
C12 C11 C10 C18 114.1(4) . . . . ?
N2 C11 C10 C18 -127.9(3) . . . . ?
C12 C11 C10 C9 -126.2(3) . . . . ?
N2 C11 C10 C9 -8.2(2) . . . . ?
C22 C20 C21 C24 1.1(6) . . . . ?
S1 C20 C21 C24 -178.7(3) . . . . ?
C2 C1 C3 C4 -1.0(6) . . . . ?
Br1 C1 C3 C4 179.3(3) . . . . ?
C6 C4 C3 C1 1.2(6) . . . . ?
C4 C6 C7 O5 179.2(4) . . . . ?
C5 C6 C7 O5 3.5(6) . . . . ?
C4 C6 C7 C8 0.5(6) . . . . ?
C5 C6 C7 C8 -175.2(4) . . . . ?
C4 C6 C5 C2 -1.3(7) . . . . ?
C7 C6 C5 C2 174.6(4) . . . . ?
N2 C9 C8 C7 179.7(3) . . . . ?
C10 C9 C8 C7 -7.4(7) . . . . ?
O5 C7 C8 C9 -22.7(6) . . . . ?
C6 C7 C8 C9 156.0(4) . . . . ?
C21 C20 C22 C23 -1.3(6) . . . . ?
S1 C20 C22 C23 178.5(3) . . . . ?
C12 C14 C16 C17 0.4(6) . . . . ?
C23 C25 C24 C21 -1.6(6) . . . . ?
C26 C25 C24 C21 179.3(4) . . . . ?
C20 C21 C24 C25 0.4(6) . . . . ?
C14 C16 C17 C15 0.1(7) . . . . ?
C14 C16 C17 N1 179.7(4) . . . . ?
O2 N1 C17 C15 -7.9(7) . . . . ?
O1 N1 C17 C15 171.8(5) . . . . ?
O2 N1 C17 C16 172.5(4) . . . . ?
O1 N1 C17 C16 -7.8(6) . . . . ?
C14 C12 C13 C15 0.5(7) . . . . ?
C11 C12 C13 C15 -179.6(4) . . . . ?
C9 C10 C18 C19 -172.3(4) . . . . ?
C11 C10 C18 C19 -71.3(5) . . . . ?
C3 C1 C2 C5 -0.3(7) . . . . ?
Br1 C1 C2 C5 179.4(4) . . . . ?
C6 C5 C2 C1 1.5(7) . . . . ?
C24 C25 C23 C22 1.4(7) . . . . ?
C26 C25 C23 C22 -179.5(4) . . . . ?
C20 C22 C23 C25 0.0(7) . . . . ?
C16 C17 C15 C13 -0.4(7) . . . . ?
N1 C17 C15 C13 -180.0(4) . . . . ?
C12 C13 C15 C17 0.0(7) . . . . ?
